data_2203147
loop_
_publ_author_name
'Zhang, Xian-Ming'
'Fang, Rui-Qin'
'Wu, Hai-Shun'
'Ng, Seik Weng'

_publ_section_title
<i>catena</i>-Poly[[aquamanganese(II)]-di-\m-4-pyridylthioacetato-\k^6^<i>O,O</i>':<i>N</i>;<i>N</i>:<i>O,O</i>']
_journal_issue 2
_journal_name_full 'Acta Crystallographica Section E'
_journal_page_first m169
_journal_page_last m170
_journal_paper_doi 10.1107/S1600536804000510
_journal_volume 60
_journal_year 2004
_chemical_formula_iupac '[Mn (C7 H6 N O2 S)2 (H2 O)]'
_chemical_formula_moiety '(C7 H6 N O2 S)2 (H2 O) Mn'
_chemical_formula_sum 'C14 H14 Mn N2 O5 S2'
_chemical_formula_weight 409.33
_chemical_name_systematic catena-Poly[[aquamanganese(II)]-di-\m-4-pyridylthioacetato-\k^6^O,O':N;N:O,O']
_space_group_IT_number 15
_symmetry_cell_setting monoclinic
_symmetry_space_group_name_Hall '-C 2yc'
_symmetry_space_group_name_H-M 'C 1 2/c 1'
_atom_sites_solution_hydrogens geom
_atom_sites_solution_primary direct
_atom_sites_solution_secondary difmap
_audit_creation_method SHELXL-97
_cell_angle_alpha 90
_cell_angle_beta 132.7740(10)
_cell_angle_gamma 90
_cell_formula_units_Z 4
_cell_length_a 21.595(3)
_cell_length_b 6.4904(8)
_cell_length_c 15.611(2)
_cell_measurement_reflns_used 950
_cell_measurement_temperature 298(2)
_cell_measurement_theta_max 24.7
_cell_measurement_theta_min 2.5
_cell_volume 1606.1(4)
_computing_cell_refinement 'SAINT (Bruker, 2001)'
_computing_data_collection 'SMART (Bruker, 2001)'
_computing_data_reduction SAINT
_computing_molecular_graphics 'ORTEPII (Johnson, 1976)'
_computing_publication_material SHELXL97
_computing_structure_refinement 'SHELXL97 (Sheldrick, 1997)'
_computing_structure_solution 'SHELXS97 (Sheldrick, 1997)'
_diffrn_ambient_temperature 298(2)
_diffrn_measured_fraction_theta_full 0.96
_diffrn_measured_fraction_theta_max 0.96
_diffrn_measurement_device_type 'Bruker APEX area-detector'
_diffrn_measurement_method '\f and \w'
_diffrn_radiation_monochromator graphite
_diffrn_radiation_source 'fine-focus sealed tube'
_diffrn_radiation_type MoK\a
_diffrn_radiation_wavelength 0.71073
_diffrn_reflns_av_R_equivalents 0.034
_diffrn_reflns_av_sigmaI/netI 0.049
_diffrn_reflns_limit_h_max 27
_diffrn_reflns_limit_h_min -27
_diffrn_reflns_limit_k_max 5
_diffrn_reflns_limit_k_min -8
_diffrn_reflns_limit_l_max 19
_diffrn_reflns_limit_l_min -19
_diffrn_reflns_number 4507
_diffrn_reflns_theta_full 27.0
_diffrn_reflns_theta_max 27.0
_diffrn_reflns_theta_min 2.6
_diffrn_standards_decay_% 0
_diffrn_standards_interval_time 0
_diffrn_standards_number 0
_exptl_absorpt_coefficient_mu 1.110
_exptl_absorpt_correction_T_max 0.936
_exptl_absorpt_correction_T_min 0.525
_exptl_absorpt_correction_type multi-scan
_exptl_absorpt_process_details '(SADABS; Sheldrick, 1996)'
_exptl_crystal_colour Colorless
_exptl_crystal_density_diffrn 1.693
_exptl_crystal_density_method 'not measured'
_exptl_crystal_description Block
_exptl_crystal_F_000 836
_exptl_crystal_size_max 0.09
_exptl_crystal_size_mid 0.08
_exptl_crystal_size_min 0.06
_refine_diff_density_max 0.60
_refine_diff_density_min -0.38
_refine_ls_extinction_method none
_refine_ls_goodness_of_fit_ref 1.12
_refine_ls_hydrogen_treatment constr
_refine_ls_matrix_type full
_refine_ls_number_parameters 111
_refine_ls_number_reflns 1692
_refine_ls_number_restraints 0
_refine_ls_restrained_S_all 1.12
_refine_ls_R_factor_all 0.066
_refine_ls_R_factor_gt 0.054
_refine_ls_shift/su_max 0.000
_refine_ls_shift/su_mean 0.000
_refine_ls_structure_factor_coef Fsqd
_refine_ls_weighting_details 'calc w = 1/[\s^2^(Fo^2^)+(0.0629P)^2^+0.9714P] where P = (Fo^2^+2Fc^2^)/3'
_refine_ls_weighting_scheme calc
_refine_ls_wR_factor_gt 0.124
_refine_ls_wR_factor_ref 0.131
_reflns_number_gt 1419
_reflns_number_total 1692
_reflns_threshold_expression I>2\s(I)
_cod_data_source_file bt6390.cif
_cod_data_source_block I
_cod_depositor_comments
;
The following automatic conversions were performed:
'_symmetry_cell_setting' value 'Monoclinic' changed to 'monoclinic'
according to '/home/saulius/struct/CIF-dictionaries/cif_core.dic'
dictionary named 'cif_core.dic' version 2.4.1 from
2010-06-29.

'_exptl_absorpt_correction_type' value 'Multi-scan' changed
to 'multi-scan' according to
'/home/saulius/struct/CIF-dictionaries/cif_core.dic' dictionary named
'cif_core.dic' version 2.4.1 from 2010-06-29.

Automatic conversion script
Id: cif_fix_enum 1527 2010-12-29 10:47:43Z saulius 

The following automatic conversions were performed:

'_symmetry_cell_setting' value 'Monoclinic' changed to 'monoclinic'
according to /home/saulius/struct/CIF-dictionaries/cif_core.dic
dictionary named 'cif_core.dic' version 2.4.1 from
2010-06-29.

'_exptl_absorpt_correction_type' value 'Multi-scan'
changed to 'multi-scan' according to
/home/saulius/struct/CIF-dictionaries/cif_core.dic dictionary named
'cif_core.dic' version 2.4.1 from 2010-06-29.

Automatic conversion script
Id: cif_fix_values 1715 2011-07-08 13:25:40Z adriana 
;
_cod_original_cell_volume 1606.1(3)
_cod_original_sg_symbol_H-M 'C 2/c'
_cod_database_code 2203147
_cod_database_fobs_code 2203147

loop_
_symmetry_equiv_pos_as_xyz
'x, y, z'
'-x, y, -z+1/2'
'x+1/2, y+1/2, z'
'-x+1/2, y+1/2, -z+1/2'
'-x, -y, -z'
'x, -y, z-1/2'
'-x+1/2, -y+1/2, -z'
'x+1/2, -y+1/2, z-1/2'

loop_
_atom_site_label
_atom_site_fract_x
_atom_site_fract_y
_atom_site_fract_z
_atom_site_U_iso_or_equiv
_atom_site_adp_type
_atom_site_calc_flag
_atom_site_refinement_flags
_atom_site_occupancy
_atom_site_type_symbol
Mn1 0.0000 0.20920(10) 0.2500 0.0226(2) Uani d S 1 Mn
S1 0.22100(6) 0.73110(10) 0.58383(9) 0.0323(3) Uani d . 1 S
O1 0.0817(2) 0.5009(4) 0.3670(2) 0.0370(6) Uani d . 1 O
O2 0.12900(10) 0.1888(4) 0.4352(2) 0.0328(6) Uani d . 1 O
O1w 0.0000 -0.1325(6) 0.2500 0.0356(8) Uani d S 1 O
N1 0.0628(2) 0.7750(4) 0.6781(3) 0.0279(7) Uani d . 1 N
C1 0.1381(2) 0.3822(6) 0.4455(3) 0.0240(7) Uani d . 1 C
C2 0.2215(2) 0.4632(5) 0.5558(3) 0.0265(7) Uani d . 1 C
C3 0.1568(2) 0.7361(5) 0.6149(3) 0.0254(7) Uani d . 1 C
C4 0.1324(3) 0.5656(6) 0.6388(4) 0.0387(9) Uani d . 1 C
C5 0.0866(3) 0.5917(6) 0.6700(4) 0.0410(10) Uani d . 1 C
C6 0.0847(2) 0.9386(6) 0.6518(3) 0.0327(8) Uani d . 1 C
C7 0.1307(2) 0.9269(5) 0.6208(3) 0.0328(8) Uani d . 1 C
H1w -0.0423 -0.1746 0.1856 0.043 Uiso calc R 1 H
H2a 0.2637 0.4416 0.5513 0.032 Uiso calc R 1 H
H2b 0.2383 0.3835 0.6213 0.032 Uiso calc R 1 H
H4 0.1469 0.4341 0.6340 0.046 Uiso calc R 1 H
H5 0.0713 0.4747 0.6864 0.050 Uiso calc R 1 H
H6 0.0677 1.0681 0.6547 0.039 Uiso calc R 1 H
H7 0.1444 1.0463 0.6037 0.039 Uiso calc R 1 H

loop_
_atom_site_aniso_label
_atom_site_aniso_U_11
_atom_site_aniso_U_22
_atom_site_aniso_U_33
_atom_site_aniso_U_12
_atom_site_aniso_U_13
_atom_site_aniso_U_23
Mn1 0.0269(4) 0.0211(4) 0.0277(4) 0.000 0.0217(3) 0.000
S1 0.0416(5) 0.0279(5) 0.0486(6) -0.0067(4) 0.0390(5) -0.0071(4)
O1 0.0310(10) 0.035(2) 0.0320(10) 0.0080(10) 0.0160(10) 0.0070(10)
O2 0.0350(10) 0.026(2) 0.0410(10) 0.0020(10) 0.0270(10) 0.0010(10)
O1w 0.037(2) 0.023(2) 0.032(2) 0.000 0.018(2) 0.000
N1 0.034(2) 0.031(2) 0.032(2) 0.0020(10) 0.0270(10) -0.0010(10)
C1 0.027(2) 0.032(2) 0.028(2) 0.0040(10) 0.025(2) 0.0010(10)
C2 0.026(2) 0.029(2) 0.030(2) 0.0040(10) 0.021(2) 0.0020(10)
C3 0.028(2) 0.030(2) 0.025(2) -0.0030(10) 0.021(2) -0.0030(10)
C4 0.061(2) 0.021(2) 0.066(3) 0.003(2) 0.056(2) -0.001(2)
C5 0.064(3) 0.027(2) 0.068(3) -0.006(2) 0.059(3) -0.003(2)
C6 0.043(2) 0.025(2) 0.040(2) 0.008(2) 0.032(2) 0.006(2)
C7 0.048(2) 0.023(2) 0.048(2) 0.002(2) 0.041(2) 0.005(2)

loop_
_atom_type_symbol
_atom_type_description
_atom_type_scat_dispersion_real
_atom_type_scat_dispersion_imag
_atom_type_scat_source
C C 0.0033 0.0016 'International Tables Vol C Tables 4.2.6.8 and 6.1.1.4'
H H 0.0000 0.0000 'International Tables Vol C Tables 4.2.6.8 and 6.1.1.4'
N N 0.0061 0.0033 'International Tables Vol C Tables 4.2.6.8 and 6.1.1.4'
O O 0.0106 0.0060 'International Tables Vol C Tables 4.2.6.8 and 6.1.1.4'
S S 0.1246 0.1234 'International Tables Vol C Tables 4.2.6.8 and 6.1.1.4'
Mn Mn 0.3368 0.7283 'International Tables Vol C Tables 4.2.6.8 and 6.1.1.4'

loop_
_geom_angle_atom_site_label_1
_geom_angle_atom_site_label_2
_geom_angle_atom_site_label_3
_geom_angle_site_symmetry_1
_geom_angle_site_symmetry_3
_geom_angle
_geom_angle_publ_flag
O1 Mn1 O1 . 2 74.50(10) yes
O1 Mn1 O2 . . 56.10(10) yes
O1 Mn1 O2 . 2 130.60(10) yes
O1 Mn1 O1w . . 142.80(10) yes
O1 Mn1 N1 . 5_566 88.00(10) yes
O1 Mn1 N1 . 6_565 87.90(10) yes
O1 Mn1 O2 2 . 130.60(10) no
O1 Mn1 O2 2 2 56.10(10) no
O1 Mn1 O1w 2 . 142.80(10) no
O1 Mn1 N1 2 5_566 87.90(10) no
O1 Mn1 N1 2 6_565 88.00(10) no
O2 Mn1 O2 . 2 173.30(10) yes
O2 Mn1 O1w . . 86.70(10) yes
O2 Mn1 N1 . 5_566 90.10(10) yes
O2 Mn1 N1 . 6_565 90.20(10) yes
O2 Mn1 O1w 2 . 86.70(10) no
O2 Mn1 N1 2 5_566 90.20(10) no
O2 Mn1 N1 2 6_565 90.10(10) no
O1w Mn1 N1 . 5_566 92.60(10) yes
O1w Mn1 N1 . 6_565 92.60(10) no
N1 Mn1 N1 5_566 6_565 174.9(2) yes
C3 S1 C2 . . 102.9(2) no
C1 O1 Mn1 . . 89.0(2) no
C1 O2 Mn1 . . 93.1(2) no
C6 N1 C5 . . 116.1(3) no
C6 N1 Mn1 . 5_566 124.7(2) no
C5 N1 Mn1 . 5_566 118.9(2) no
O1 C1 O2 . . 121.7(3) no
O1 C1 C2 . . 121.3(3) no
O2 C1 C2 . . 116.9(3) no
C1 C2 S1 . . 114.5(2) no
C4 C3 C7 . . 116.9(3) no
C4 C3 S1 . . 125.3(3) no
C7 C3 S1 . . 117.8(3) no
C5 C4 C3 . . 119.6(3) no
N1 C5 C4 . . 123.9(3) no
N1 C6 C7 . . 123.9(3) no
C6 C7 C3 . . 119.7(3) no
Mn1 O1w H1w . . 109.5 no
C1 C2 H2a . . 108.6 no
S1 C2 H2a . . 108.6 no
C1 C2 H2b . . 108.6 no
S1 C2 H2b . . 108.6 no
H2a C2 H2b . . 107.6 no
C5 C4 H4 . . 120.2 no
C3 C4 H4 . . 120.2 no
N1 C5 H5 . . 118.1 no
C4 C5 H5 . . 118.1 no
N1 C6 H6 . . 118.1 no
C7 C6 H6 . . 118.1 no
C6 C7 H7 . . 120.2 no
C3 C7 H7 . . 120.2 no

loop_
_geom_bond_atom_site_label_1
_geom_bond_atom_site_label_2
_geom_bond_site_symmetry_2
_geom_bond_distance
_geom_bond_publ_flag
Mn1 O1 . 2.378(3) yes
Mn1 O1 2 2.378(3) no
Mn1 O2 . 2.280(2) yes
Mn1 O2 2 2.280(2) no
Mn1 O1w . 2.218(4) yes
Mn1 N1 5_566 2.276(3) yes
Mn1 N1 6_565 2.276(3) yes
S1 C3 . 1.754(3) no
S1 C2 . 1.795(4) no
O1 C1 . 1.246(4) no
O2 C1 . 1.264(4) no
N1 C6 . 1.335(4) no
N1 C5 . 1.335(4) no
C1 C2 . 1.508(5) no
C3 C4 . 1.380(5) no
C3 C7 . 1.389(5) no
C4 C5 . 1.378(5) no
C6 C7 . 1.371(5) no
O1w H1w . 0.82 no
C2 H2a . 0.97 no
C2 H2b . 0.97 no
C4 H4 . 0.93 no
C5 H5 . 0.93 no
C6 H6 . 0.93 no
C7 H7 . 0.93 no

loop_
_geom_hbond_atom_site_label_D
_geom_hbond_atom_site_label_H
_geom_hbond_atom_site_label_A
_geom_hbond_site_symmetry_A
_geom_hbond_distance_DH
_geom_hbond_distance_HA
_geom_hbond_distance_DA
_geom_hbond_angle_DHA
_geom_hbond_publ_flag
O1w H1w O1 2_545 0.82 2.21 2.781(4) 127 no

loop_
_geom_torsion_atom_site_label_1
_geom_torsion_atom_site_label_2
_geom_torsion_atom_site_label_3
_geom_torsion_atom_site_label_4
_geom_torsion_site_symmetry_1
_geom_torsion
_geom_torsion_publ_flag
O1w Mn1 O1 C1 . 1.5(2) no
N1 Mn1 O1 C1 6_565 -90.0(2) no
N1 Mn1 O1 C1 5_566 93.1(2) no
O2 Mn1 O1 C1 . 1.7(2) no
O2 Mn1 O1 C1 2 -178.3(2) no
O1 Mn1 O1 C1 2 -178.5(2) no
O1w Mn1 O2 C1 . 178.3(2) no
N1 Mn1 O2 C1 6_565 85.7(2) no
N1 Mn1 O2 C1 5_566 -89.2(2) no
O1 Mn1 O2 C1 . -1.7(2) no
O1 Mn1 O2 C1 2 -1.8(2) no
Mn1 O1 C1 O2 . -2.9(3) no
Mn1 O1 C1 C2 . 175.2(2) no
Mn1 O2 C1 O1 . 3.1(3) no
Mn1 O2 C1 C2 . -175.1(2) no
O1 C1 C2 S1 . 18.0(4) no
O2 C1 C2 S1 . -163.9(2) no
C3 S1 C2 C1 . 68.4(3) no
C2 S1 C3 C4 . 13.9(4) no
C2 S1 C3 C7 . -168.9(3) no
C7 C3 C4 C5 . -1.8(6) no
S1 C3 C4 C5 . 175.4(3) no
C6 N1 C5 C4 . 1.2(6) no
Mn1 N1 C5 C4 5_566 -173.4(3) no
C3 C4 C5 N1 . 0.5(7) no
C5 N1 C6 C7 . -1.6(6) no
Mn1 N1 C6 C7 5_566 172.6(3) no
N1 C6 C7 C3 . 0.3(6) no
C4 C3 C7 C6 . 1.4(6) no
S1 C3 C7 C6 . -176.1(3) no
